data_1525370
loop_
_publ_author_name
'Tanaka, M.'
'Shishido, T.'
'Horiuchi, H.'
'Toyota, N.'
'Shindo, D.'
'Fukuda, T.'

_publ_section_title
;
 Structure studies of CeAlO3
;
_journal_name_full 'Journal of Alloys Compd.'
_journal_page_first 87
_journal_page_last 89
_journal_volume 192
_journal_year 1993
_chemical_formula_sum 'Al Ce0.5 O3'
_chemical_name_systematic 'Ce Al O3'
_space_group_IT_number 123
_symmetry_space_group_name_Hall '-P 4 2'
_symmetry_space_group_name_H-M 'P 4/m m m'
_cell_angle_alpha 90
_cell_angle_beta 90
_cell_angle_gamma 90
_cell_formula_units_Z 1
_cell_length_a 3.7669
_cell_length_b 3.7669
_cell_length_c 3.7967
_cell_volume 53.873
_citation_journal_id_ASTM JALCEU
_cod_data_source_file Tanaka_JALCEU_1993_75.cif
_cod_data_source_block Al1Ce0.5O3
_cod_original_cell_volume 53.87341
_cod_original_formula_sum 'Al1 Ce0.5 O3'
_cod_database_code 1525370

loop_
_symmetry_equiv_pos_as_xyz
x,y,z
-y,x,z
-x,-y,z
y,-x,z
x,-y,-z
y,x,-z
-x,y,-z
-y,-x,-z
-x,-y,-z
y,-x,-z
x,y,-z
-y,x,-z
-x,y,z
-y,-x,z
x,-y,z
y,x,z

loop_
_atom_site_label
_atom_site_type_symbol
_atom_site_fract_x
_atom_site_fract_y
_atom_site_fract_z
_atom_site_occupancy
_atom_site_U_iso_or_equiv
Al1 Al+3 0 0 0 1 0.0
O2 O-2 0.0602 0.5 0 0.25 0.0
Ce1 Ce+3 0.5098 0.5 0.4939 0.125 0.0
O1 O-2 0.5 0.0567 0 0.25 0.0
O3 O-2 0 0 0.5 1 0.0
